data_7238301
loop_
_publ_author_name
'Chen, Man-Sheng'
'Su, Zhi'
'Chen, Min'
'Chen, Shui-Sheng'
'Li, Yi-Zhi'
'Sun, Wei-Yin'

_publ_section_title
;
 Three-dimensional lanthanide--silver heterometallic coordination
 polymers: syntheses, structures and properties
;
_journal_issue 10
_journal_name_full CrystEngComm
_journal_page_first 3267
_journal_paper_doi 10.1039/c005207h
_journal_volume 12
_journal_year 2010
_chemical_formula_sum 'C28 H18 Ag N4 O11 Pr'
_chemical_formula_weight 835.24
_space_group_IT_number 2
_space_group_name_Hall '-P 1'
_space_group_name_H-M_alt 'P -1'
_symmetry_cell_setting triclinic
_symmetry_space_group_name_H-M 'P -1'
_atom_sites_solution_hydrogens geom
_atom_sites_solution_primary direct
_atom_sites_solution_secondary difmap
_audit_creation_method SHELXL-97
_cell_angle_alpha 107.772(3)
_cell_angle_beta 106.823(3)
_cell_angle_gamma 102.759(4)
_cell_formula_units_Z 2
_cell_length_a 10.499(2)
_cell_length_b 11.141(2)
_cell_length_c 13.738(3)
_cell_measurement_temperature 293(2)
_cell_volume 1377.9(5)
_computing_structure_refinement 'SHELXL-97 (Sheldrick, 1997)'
_computing_structure_solution 'SHELXS-97 (Sheldrick, 1990)'
_diffrn_ambient_temperature 293(2)
_diffrn_measured_fraction_theta_full 0.980
_diffrn_measured_fraction_theta_max 0.980
_diffrn_radiation_monochromator graphite
_diffrn_radiation_source 'fine-focus sealed tube'
_diffrn_radiation_type MoK\a
_diffrn_radiation_wavelength 0.71073
_diffrn_reflns_av_R_equivalents 0.0476
_diffrn_reflns_av_sigmaI/netI 0.0333
_diffrn_reflns_limit_h_max 12
_diffrn_reflns_limit_h_min -11
_diffrn_reflns_limit_k_max 13
_diffrn_reflns_limit_k_min -12
_diffrn_reflns_limit_l_max 16
_diffrn_reflns_limit_l_min -16
_diffrn_reflns_number 6873
_diffrn_reflns_theta_full 25.02
_diffrn_reflns_theta_max 25.02
_diffrn_reflns_theta_min 2.04
_exptl_absorpt_coefficient_mu 2.530
_exptl_absorpt_correction_T_max 0.7511
_exptl_absorpt_correction_T_min 0.6316
_exptl_absorpt_correction_type multi-scan
_exptl_absorpt_process_details 'SADABS; Bruker, 2000'
_exptl_crystal_density_diffrn 2.013
_exptl_crystal_density_method 'not measured'
_exptl_crystal_F_000 816
_exptl_crystal_size_max 0.20
_exptl_crystal_size_mid 0.18
_exptl_crystal_size_min 0.12
_refine_diff_density_max 1.613
_refine_diff_density_min -2.977
_refine_diff_density_rms 0.155
_refine_ls_extinction_method none
_refine_ls_goodness_of_fit_ref 1.031
_refine_ls_hydrogen_treatment constr
_refine_ls_matrix_type full
_refine_ls_number_parameters 406
_refine_ls_number_reflns 4784
_refine_ls_number_restraints 1
_refine_ls_restrained_S_all 1.031
_refine_ls_R_factor_all 0.0368
_refine_ls_R_factor_gt 0.0360
_refine_ls_shift/su_max 0.002
_refine_ls_shift/su_mean 0.000
_refine_ls_structure_factor_coef Fsqd
_refine_ls_weighting_details 'calc w=1/[\s^2^(Fo^2^)+(0.0700P)^2^+2.2675P] where P=(Fo^2^+2Fc^2^)/3'
_refine_ls_weighting_scheme calc
_refine_ls_wR_factor_gt 0.0966
_refine_ls_wR_factor_ref 0.0974
_reflns_number_gt 4628
_reflns_number_total 4784
_reflns_threshold_expression >2sigma(I)
_cod_data_source_file c005207h.txt
_cod_data_source_block 7
_cod_depositor_comments
;
The following automatic conversions were performed:

data item '_symmetry_cell_setting' value 'Triclinic' was changed to
'triclinic' in accordance with the
/home/saulius/struct/COD-crude-data/automatic-downloads/DataCite-retrospective/RSC/depositions/lib/dictionaries/cif_core.dic
dictionary named 'cif_core.dic' version 2.4.2 last updated on
2011-04-26.

Automatic conversion script
Id: cif_fix_values 6909 2019-04-08 15:41:33Z antanas 
;
_cod_original_sg_symbol_H-M 'P-1 '
_cod_database_code 7238301

loop_
_symmetry_equiv_pos_as_xyz
'x, y, z'
'-x, -y, -z'

loop_
_atom_site_label
_atom_site_type_symbol
_atom_site_fract_x
_atom_site_fract_y
_atom_site_fract_z
_atom_site_U_iso_or_equiv
_atom_site_adp_type
_atom_site_occupancy
_atom_site_symmetry_multiplicity
_atom_site_calc_flag
_atom_site_refinement_flags
Ag1 Ag 1.11656(5) 0.76720(7) 1.44976(4) 0.06028(17) Uani 1 1 d .
Pr1 Pr 0.636413(19) 0.453281(18) 0.612252(15) 0.01472(10) Uani 1 1 d U
C1 C 0.3222(4) 0.2435(4) 0.3986(3) 0.0185(8) Uani 1 1 d .
C2 C 0.2941(4) 0.1021(4) 0.3221(3) 0.0211(8) Uani 1 1 d .
C3 C 0.2461(5) 0.0663(4) 0.2084(3) 0.0245(9) Uani 1 1 d .
H3 H 0.2241 0.1273 0.1787 0.029 Uiso 1 1 calc R
C4 C 0.2310(5) -0.0615(4) 0.1386(3) 0.0241(8) Uani 1 1 d .
C5 C 0.2633(4) -0.1520(4) 0.1838(3) 0.0241(9) Uani 1 1 d .
H5 H 0.2553 -0.2367 0.1379 0.029 Uiso 1 1 calc R
C6 C 0.3075(4) -0.1164(4) 0.2974(3) 0.0213(8) Uani 1 1 d .
C7 C 0.3233(4) 0.0100(4) 0.3671(3) 0.0215(8) Uani 1 1 d .
H7 H 0.3530 0.0333 0.4431 0.026 Uiso 1 1 calc R
C8 C 0.3429(4) -0.2164(4) 0.3437(3) 0.0207(8) Uani 1 1 d .
C9 C 0.2558(5) -0.0227(5) -0.0199(4) 0.0327(10) Uani 1 1 d .
C10 C 0.2165(5) -0.0775(5) -0.1431(4) 0.0299(10) Uani 1 1 d .
C11 C 0.0797(5) -0.1419(5) -0.2204(4) 0.0357(11) Uani 1 1 d .
H11 H 0.0045 -0.1582 -0.1979 0.043 Uiso 1 1 calc R
C12 C 0.0560(6) -0.1814(6) -0.3306(4) 0.0431(13) Uani 1 1 d .
H12 H -0.0369 -0.2239 -0.3816 0.052 Uiso 1 1 calc R
C13 C 0.2941(5) -0.1004(6) -0.2922(4) 0.0406(12) Uani 1 1 d .
H13 H 0.3682 -0.0870 -0.3163 0.049 Uiso 1 1 calc R
C14 C 0.3252(5) -0.0571(5) -0.1809(4) 0.0390(11) Uani 1 1 d .
H14 H 0.4186 -0.0144 -0.1308 0.047 Uiso 1 1 calc R
C15 C 0.3267(4) 0.5677(4) 0.5970(3) 0.0207(8) Uani 1 1 d .
C16 C 0.2983(4) 0.5840(4) 0.6996(3) 0.0191(8) Uani 1 1 d .
C17 C 0.4120(4) 0.6318(4) 0.7998(3) 0.0210(8) Uani 1 1 d .
H17 H 0.5039 0.6526 0.8022 0.025 Uiso 1 1 calc R
C18 C 0.3878(4) 0.6482(4) 0.8961(3) 0.0207(8) Uani 1 1 d .
C19 C 0.2511(4) 0.6196(4) 0.8931(3) 0.0220(8) Uani 1 1 d .
H19 H 0.2355 0.6305 0.9581 0.026 Uiso 1 1 calc R
C20 C 0.1371(4) 0.5743(4) 0.7929(3) 0.0215(8) Uani 1 1 d .
C21 C 0.1601(4) 0.5556(4) 0.6958(3) 0.0214(8) Uani 1 1 d .
H21 H 0.0842 0.5242 0.6286 0.026 Uiso 1 1 calc R
C22 C -0.0092(4) 0.5599(4) 0.7934(3) 0.0217(8) Uani 1 1 d .
C23 C 0.5216(4) 0.6537(4) 1.0770(3) 0.0242(9) Uani 1 1 d .
C24 C 0.6679(4) 0.7094(4) 1.1665(4) 0.0258(9) Uani 1 1 d .
C25 C 0.7892(5) 0.7296(6) 1.1439(4) 0.0417(12) Uani 1 1 d .
H25 H 0.7833 0.7180 1.0726 0.050 Uiso 1 1 calc R
C26 C 0.9173(5) 0.7664(7) 1.2265(5) 0.0492(15) Uani 1 1 d .
H26 H 0.9973 0.7777 1.2092 0.059 Uiso 1 1 calc R
C27 C 0.8158(6) 0.7714(6) 1.3529(4) 0.0448(13) Uani 1 1 d .
H27 H 0.8246 0.7877 1.4255 0.054 Uiso 1 1 calc R
C28 C 0.6832(5) 0.7328(6) 1.2740(4) 0.0385(12) Uani 1 1 d .
H28 H 0.6046 0.7226 1.2930 0.046 Uiso 1 1 calc R
N1 N 0.1599(5) -0.1621(5) -0.3690(3) 0.0388(10) Uani 1 1 d .
N2 N 0.1881(4) -0.0988(4) 0.0223(3) 0.0267(8) Uani 1 1 d .
H2 H 0.1179 -0.1710 -0.0220 0.032 Uiso 1 1 calc R
N3 N 0.9337(4) 0.7871(5) 1.3313(3) 0.0398(10) Uani 1 1 d .
N4 N 0.5073(4) 0.6997(4) 0.9968(3) 0.0250(8) Uani 1 1 d .
H4 H 0.5767 0.7663 1.0070 0.030 Uiso 1 1 calc R
O1 O 0.4005(3) 0.2808(3) 0.4983(2) 0.0259(6) Uani 1 1 d .
O2 O 0.2648(3) 0.3135(3) 0.3568(2) 0.0233(6) Uani 1 1 d .
O3 O 0.3328(3) -0.2132(3) 0.4333(2) 0.0235(6) Uani 1 1 d .
O4 O 0.3826(3) -0.3025(3) 0.2887(2) 0.0263(6) Uani 1 1 d .
O5 O 0.3462(5) 0.0862(4) 0.0377(3) 0.0645(14) Uani 1 1 d .
O6 O 0.4458(3) 0.5611(3) 0.5960(2) 0.0215(6) Uani 1 1 d .
O7 O 0.2331(3) 0.5626(4) 0.5131(2) 0.0311(7) Uani 1 1 d .
O8 O -0.0173(3) 0.6322(3) 0.8800(3) 0.0333(7) Uani 1 1 d .
O9 O -0.1127(3) 0.4794(3) 0.7065(2) 0.0265(6) Uani 1 1 d .
O10 O 0.4250(3) 0.5708(3) 1.0797(3) 0.0328(7) Uani 1 1 d .
O1W O 0.7012(3) 0.5811(3) 0.8191(2) 0.0242(6) Uani 1 1 d U
H1WB H 0.7854 0.6344 0.8432 0.029 Uiso 1 1 d R
H1WA H 0.7061 0.5232 0.8472 0.029 Uiso 1 1 d R

loop_
_atom_site_aniso_label
_atom_site_aniso_U_11
_atom_site_aniso_U_22
_atom_site_aniso_U_33
_atom_site_aniso_U_23
_atom_site_aniso_U_13
_atom_site_aniso_U_12
Ag1 0.0353(2) 0.1271(5) 0.0351(2) 0.0387(3) 0.01884(19) 0.0414(3)
Pr1 0.01714(14) 0.01509(14) 0.01728(14) 0.00880(10) 0.00876(10) 0.00897(9)
C1 0.0191(18) 0.0155(18) 0.026(2) 0.0115(16) 0.0129(16) 0.0058(15)
C2 0.023(2) 0.0176(19) 0.026(2) 0.0097(16) 0.0108(17) 0.0092(16)
C3 0.031(2) 0.021(2) 0.025(2) 0.0132(17) 0.0100(18) 0.0126(17)
C4 0.029(2) 0.023(2) 0.024(2) 0.0126(17) 0.0119(17) 0.0095(17)
C5 0.031(2) 0.021(2) 0.026(2) 0.0113(17) 0.0137(18) 0.0113(17)
C6 0.0220(19) 0.022(2) 0.026(2) 0.0133(17) 0.0108(16) 0.0105(16)
C7 0.025(2) 0.0202(19) 0.0219(19) 0.0118(16) 0.0094(16) 0.0079(16)
C8 0.0203(19) 0.0186(19) 0.026(2) 0.0113(16) 0.0090(16) 0.0068(16)
C9 0.042(3) 0.031(2) 0.027(2) 0.0144(19) 0.014(2) 0.009(2)
C10 0.038(3) 0.030(2) 0.030(2) 0.0177(19) 0.017(2) 0.0142(19)
C11 0.038(3) 0.051(3) 0.032(2) 0.023(2) 0.020(2) 0.021(2)
C12 0.033(3) 0.070(4) 0.035(3) 0.027(3) 0.015(2) 0.022(3)
C13 0.037(3) 0.055(3) 0.041(3) 0.025(2) 0.023(2) 0.018(2)
C14 0.034(3) 0.045(3) 0.035(3) 0.016(2) 0.014(2) 0.009(2)
C15 0.028(2) 0.0169(18) 0.025(2) 0.0083(16) 0.0164(17) 0.0116(16)
C16 0.0220(19) 0.0217(19) 0.0207(19) 0.0116(16) 0.0118(16) 0.0106(16)
C17 0.0196(19) 0.027(2) 0.024(2) 0.0140(17) 0.0111(16) 0.0125(16)
C18 0.0209(19) 0.023(2) 0.0201(19) 0.0110(16) 0.0068(16) 0.0079(16)
C19 0.023(2) 0.028(2) 0.0195(19) 0.0115(16) 0.0107(16) 0.0101(17)
C20 0.0192(19) 0.027(2) 0.024(2) 0.0114(17) 0.0119(16) 0.0103(16)
C21 0.0200(19) 0.026(2) 0.0194(19) 0.0086(16) 0.0084(16) 0.0095(16)
C22 0.022(2) 0.028(2) 0.022(2) 0.0148(17) 0.0107(17) 0.0110(17)
C23 0.025(2) 0.030(2) 0.022(2) 0.0116(17) 0.0126(17) 0.0116(18)
C24 0.026(2) 0.032(2) 0.027(2) 0.0169(18) 0.0114(18) 0.0133(18)
C25 0.033(3) 0.068(4) 0.035(3) 0.030(3) 0.018(2) 0.017(2)
C26 0.027(3) 0.084(4) 0.040(3) 0.029(3) 0.015(2) 0.015(3)
C27 0.035(3) 0.076(4) 0.026(2) 0.020(3) 0.012(2) 0.022(3)
C28 0.026(2) 0.067(3) 0.030(2) 0.023(2) 0.014(2) 0.020(2)
N1 0.040(2) 0.060(3) 0.033(2) 0.026(2) 0.0202(19) 0.028(2)
N2 0.036(2) 0.0199(17) 0.0202(17) 0.0077(14) 0.0086(15) 0.0053(15)
N3 0.028(2) 0.059(3) 0.032(2) 0.020(2) 0.0072(17) 0.0166(19)
N4 0.0170(17) 0.0319(19) 0.0249(18) 0.0152(15) 0.0050(14) 0.0045(14)
O1 0.0284(15) 0.0209(14) 0.0248(15) 0.0076(12) 0.0080(13) 0.0067(12)
O2 0.0223(14) 0.0181(14) 0.0323(16) 0.0130(12) 0.0089(12) 0.0095(11)
O3 0.0304(15) 0.0241(14) 0.0274(15) 0.0150(12) 0.0167(13) 0.0157(12)
O4 0.0409(17) 0.0239(15) 0.0325(16) 0.0186(13) 0.0236(14) 0.0218(13)
O5 0.089(3) 0.040(2) 0.038(2) 0.0079(18) 0.028(2) -0.021(2)
O6 0.0197(14) 0.0266(15) 0.0245(14) 0.0104(12) 0.0131(11) 0.0128(12)
O7 0.0296(16) 0.055(2) 0.0243(15) 0.0224(15) 0.0163(13) 0.0263(15)
O8 0.0222(15) 0.0435(19) 0.0290(16) 0.0048(14) 0.0140(13) 0.0097(14)
O9 0.0174(14) 0.0372(17) 0.0234(15) 0.0103(13) 0.0069(12) 0.0103(13)
O10 0.0287(16) 0.0425(19) 0.0305(17) 0.0203(15) 0.0134(13) 0.0069(14)
O1W 0.0241(15) 0.0281(15) 0.0277(15) 0.0140(12) 0.0133(12) 0.0132(12)

loop_
_atom_type_symbol
_atom_type_description
_atom_type_scat_dispersion_real
_atom_type_scat_dispersion_imag
_atom_type_scat_source
C C 0.0033 0.0016 'International Tables Vol C Tables 4.2.6.8 and 6.1.1.4'
H H 0.0000 0.0000 'International Tables Vol C Tables 4.2.6.8 and 6.1.1.4'
N N 0.0061 0.0033 'International Tables Vol C Tables 4.2.6.8 and 6.1.1.4'
O O 0.0106 0.0060 'International Tables Vol C Tables 4.2.6.8 and 6.1.1.4'
Ag Ag -0.8971 1.1015 'International Tables Vol C Tables 4.2.6.8 and 6.1.1.4'
Pr Pr -0.2180 2.8214 'International Tables Vol C Tables 4.2.6.8 and 6.1.1.4'

loop_
_geom_angle_atom_site_label_1
_geom_angle_atom_site_label_2
_geom_angle_atom_site_label_3
_geom_angle
_geom_angle_site_symmetry_1
_geom_angle_site_symmetry_3
N3 Ag1 N1 121.60(16) . 1_667
N3 Ag1 O3 124.05(13) . 1_666
N1 Ag1 O3 106.71(13) 1_667 1_666
O2 Pr1 O1 133.19(10) 2_666 .
O2 Pr1 O4 142.14(10) 2_666 2_656
O1 Pr1 O4 76.10(10) . 2_656
O2 Pr1 O9 83.47(10) 2_666 1_655
O1 Pr1 O9 141.80(10) . 1_655
O4 Pr1 O9 77.60(10) 2_656 1_655
O2 Pr1 O7 78.32(11) 2_666 2_666
O1 Pr1 O7 104.94(11) . 2_666
O4 Pr1 O7 122.15(10) 2_656 2_666
O9 Pr1 O7 67.42(10) 1_655 2_666
O2 Pr1 O6 69.52(9) 2_666 .
O1 Pr1 O6 69.65(10) . .
O4 Pr1 O6 112.94(9) 2_656 .
O9 Pr1 O6 147.41(10) 1_655 .
O7 Pr1 O6 121.53(9) 2_666 .
O2 Pr1 O1W 75.81(10) 2_666 .
O1 Pr1 O1W 119.50(10) . .
O4 Pr1 O1W 67.56(10) 2_656 .
O9 Pr1 O1W 73.74(9) 1_655 .
O7 Pr1 O1W 135.17(10) 2_666 .
O6 Pr1 O1W 81.98(9) . .
O2 Pr1 O3 147.45(9) 2_666 2_656
O1 Pr1 O3 71.93(10) . 2_656
O4 Pr1 O3 50.46(9) 2_656 2_656
O9 Pr1 O3 70.00(10) 1_655 2_656
O7 Pr1 O3 74.34(10) 2_666 2_656
O6 Pr1 O3 141.11(9) . 2_656
O1W Pr1 O3 112.54(9) . 2_656
O2 Pr1 O6 78.84(9) 2_666 2_666
O1 Pr1 O6 69.89(9) . 2_666
O4 Pr1 O6 139.02(9) 2_656 2_666
O9 Pr1 O6 117.34(9) 1_655 2_666
O7 Pr1 O6 50.27(9) 2_666 2_666
O6 Pr1 O6 75.91(9) . 2_666
O1W Pr1 O6 150.90(9) . 2_666
O3 Pr1 O6 96.52(8) 2_656 2_666
O2 Pr1 C8 151.71(10) 2_666 2_656
O1 Pr1 C8 75.05(10) . 2_656
O4 Pr1 C8 25.24(10) 2_656 2_656
O9 Pr1 C8 69.37(11) 1_655 2_656
O7 Pr1 C8 97.59(11) 2_666 2_656
O6 Pr1 C8 132.33(10) . 2_656
O1W Pr1 C8 88.72(10) . 2_656
O3 Pr1 C8 25.50(10) 2_656 2_656
O6 Pr1 C8 120.19(10) 2_666 2_656
O2 Pr1 C15 77.69(10) 2_666 2_666
O1 Pr1 C15 87.29(11) . 2_666
O4 Pr1 C15 134.86(10) 2_656 2_666
O9 Pr1 C15 92.07(11) 1_655 2_666
O7 Pr1 C15 24.78(11) 2_666 2_666
O6 Pr1 C15 99.34(10) . 2_666
O1W Pr1 C15 151.11(10) . 2_666
O3 Pr1 C15 84.59(9) 2_656 2_666
O6 Pr1 C15 25.50(10) 2_666 2_666
C8 Pr1 C15 110.07(11) 2_656 2_666
O2 Pr1 Pr1 70.01(7) 2_666 2_666
O1 Pr1 Pr1 64.00(7) . 2_666
O4 Pr1 Pr1 137.04(7) 2_656 2_666
O9 Pr1 Pr1 144.97(7) 1_655 2_666
O7 Pr1 Pr1 84.66(7) 2_666 2_666
O6 Pr1 Pr1 39.13(6) . 2_666
O1W Pr1 Pr1 118.85(6) . 2_666
O3 Pr1 Pr1 123.66(6) 2_656 2_666
O6 Pr1 Pr1 36.77(6) 2_666 2_666
C8 Pr1 Pr1 137.98(8) 2_656 2_666
C15 Pr1 Pr1 60.84(8) 2_666 2_666
O1 C1 O2 125.7(4) . .
O1 C1 C2 117.2(3) . .
O2 C1 C2 117.1(4) . .
C3 C2 C7 120.5(4) . .
C3 C2 C1 120.1(4) . .
C7 C2 C1 119.3(4) . .
C2 C3 C4 119.8(4) . .
C2 C3 H3 120.1 . .
C4 C3 H3 120.1 . .
C5 C4 C3 119.6(4) . .
C5 C4 N2 119.4(4) . .
C3 C4 N2 121.0(4) . .
C4 C5 C6 120.1(4) . .
C4 C5 H5 119.9 . .
C6 C5 H5 119.9 . .
C7 C6 C5 120.8(4) . .
C7 C6 C8 120.5(4) . .
C5 C6 C8 118.7(4) . .
C6 C7 C2 119.2(4) . .
C6 C7 H7 120.4 . .
C2 C7 H7 120.4 . .
O4 C8 O3 122.0(4) . .
O4 C8 C6 117.0(4) . .
O3 C8 C6 121.0(4) . .
O4 C8 Pr1 57.1(2) . 2_656
O3 C8 Pr1 66.0(2) . 2_656
C6 C8 Pr1 167.5(3) . 2_656
O5 C9 N2 122.6(4) . .
O5 C9 C10 119.5(4) . .
N2 C9 C10 117.9(4) . .
C11 C10 C14 118.2(4) . .
C11 C10 C9 124.4(4) . .
C14 C10 C9 117.4(4) . .
C12 C11 C10 119.3(5) . .
C12 C11 H11 120.4 . .
C10 C11 H11 120.4 . .
N1 C12 C11 123.5(5) . .
N1 C12 H12 118.2 . .
C11 C12 H12 118.2 . .
N1 C13 C14 122.9(5) . .
N1 C13 H13 118.6 . .
C14 C13 H13 118.6 . .
C13 C14 C10 119.5(5) . .
C13 C14 H14 120.2 . .
C10 C14 H14 120.2 . .
O7 C15 O6 121.0(4) . .
O7 C15 C16 119.3(4) . .
O6 C15 C16 119.7(4) . .
O7 C15 Pr1 56.0(2) . 2_666
O6 C15 Pr1 65.0(2) . 2_666
C16 C15 Pr1 174.8(3) . 2_666
C17 C16 C21 120.4(4) . .
C17 C16 C15 118.8(4) . .
C21 C16 C15 120.8(4) . .
C18 C17 C16 119.6(4) . .
C18 C17 H17 120.2 . .
C16 C17 H17 120.2 . .
C19 C18 C17 120.4(4) . .
C19 C18 N4 121.9(4) . .
C17 C18 N4 117.6(4) . .
C18 C19 C20 120.0(4) . .
C18 C19 H19 120.0 . .
C20 C19 H19 120.0 . .
C21 C20 C19 120.0(4) . .
C21 C20 C22 120.7(4) . .
C19 C20 C22 119.0(4) . .
C20 C21 C16 119.5(4) . .
C20 C21 H21 120.2 . .
C16 C21 H21 120.2 . .
O8 C22 O9 125.2(4) . .
O8 C22 C20 117.2(4) . .
O9 C22 C20 117.5(4) . .
O10 C23 N4 123.9(4) . .
O10 C23 C24 120.7(4) . .
N4 C23 C24 115.3(4) . .
C28 C24 C25 117.7(4) . .
C28 C24 C23 119.6(4) . .
C25 C24 C23 122.6(4) . .
C26 C25 C24 119.8(5) . .
C26 C25 H25 120.1 . .
C24 C25 H25 120.1 . .
N3 C26 C25 123.2(5) . .
N3 C26 H26 118.4 . .
C25 C26 H26 118.4 . .
N3 C27 C28 123.6(5) . .
N3 C27 H27 118.2 . .
C28 C27 H27 118.2 . .
C27 C28 C24 119.2(4) . .
C27 C28 H28 120.4 . .
C24 C28 H28 120.4 . .
C12 N1 C13 116.6(4) . .
C12 N1 Ag1 122.3(4) . 1_443
C13 N1 Ag1 121.1(3) . 1_443
C9 N2 C4 121.1(4) . .
C9 N2 H2 119.4 . .
C4 N2 H2 119.4 . .
C26 N3 C27 116.4(4) . .
C26 N3 Ag1 123.2(4) . .
C27 N3 Ag1 116.1(3) . .
C23 N4 C18 125.8(4) . .
C23 N4 H4 117.1 . .
C18 N4 H4 117.1 . .
C1 O1 Pr1 131.4(3) . .
C1 O2 Pr1 129.1(2) . 2_666
C8 O3 Ag1 119.2(3) . 1_444
C8 O3 Pr1 88.5(2) . 2_656
Ag1 O3 Pr1 107.99(11) 1_444 2_656
C8 O4 Pr1 97.7(2) . 2_656
C15 O6 Pr1 152.8(3) . .
C15 O6 Pr1 89.5(2) . 2_666
Pr1 O6 Pr1 104.09(9) . 2_666
C15 O7 Pr1 99.3(2) . 2_666
C22 O9 Pr1 137.6(3) . 1_455
Pr1 O1W H1WB 105.1 . .
Pr1 O1W H1WA 105.1 . .
H1WB O1W H1WA 106.0 . .

loop_
_geom_bond_atom_site_label_1
_geom_bond_atom_site_label_2
_geom_bond_distance
_geom_bond_site_symmetry_2
Ag1 N3 2.232(4) .
Ag1 N1 2.239(4) 1_667
Ag1 O3 2.315(3) 1_666
Pr1 O2 2.426(3) 2_666
Pr1 O1 2.468(3) .
Pr1 O4 2.473(3) 2_656
Pr1 O9 2.481(3) 1_655
Pr1 O7 2.482(3) 2_666
Pr1 O6 2.542(3) .
Pr1 O1W 2.559(3) .
Pr1 O3 2.669(3) 2_656
Pr1 O6 2.680(3) 2_666
Pr1 C8 2.920(4) 2_656
Pr1 C15 2.956(4) 2_666
C1 O1 1.255(5) .
C1 O2 1.258(5) .
C1 C2 1.508(5) .
C2 C3 1.389(6) .
C2 C7 1.396(6) .
C3 C4 1.397(6) .
C3 H3 0.9300 .
C4 C5 1.388(6) .
C4 N2 1.424(5) .
C5 C6 1.389(6) .
C5 H5 0.9300 .
C6 C7 1.382(6) .
C6 C8 1.504(5) .
C7 H7 0.9300 .
C8 O4 1.256(5) .
C8 O3 1.258(5) .
C8 Pr1 2.920(4) 2_656
C9 O5 1.212(6) .
C9 N2 1.353(6) .
C9 C10 1.505(6) .
C10 C11 1.379(7) .
C10 C14 1.386(7) .
C11 C12 1.368(7) .
C11 H11 0.9300 .
C12 N1 1.348(7) .
C12 H12 0.9300 .
C13 N1 1.356(7) .
C13 C14 1.367(7) .
C13 H13 0.9300 .
C14 H14 0.9300 .
C15 O7 1.256(5) .
C15 O6 1.273(5) .
C15 C16 1.491(5) .
C15 Pr1 2.956(4) 2_666
C16 C17 1.386(6) .
C16 C21 1.397(6) .
C17 C18 1.384(6) .
C17 H17 0.9300 .
C18 C19 1.385(6) .
C18 N4 1.418(5) .
C19 C20 1.393(6) .
C19 H19 0.9300 .
C20 C21 1.385(6) .
C20 C22 1.511(5) .
C21 H21 0.9300 .
C22 O8 1.255(5) .
C22 O9 1.256(5) .
C23 O10 1.230(5) .
C23 N4 1.335(6) .
C23 C24 1.508(6) .
C24 C28 1.373(6) .
C24 C25 1.384(7) .
C25 C26 1.361(7) .
C25 H25 0.9300 .
C26 N3 1.339(7) .
C26 H26 0.9300 .
C27 N3 1.341(7) .
C27 C28 1.369(7) .
C27 H27 0.9300 .
C28 H28 0.9300 .
N1 Ag1 2.239(4) 1_443
N2 H2 0.8600 .
N4 H4 0.8600 .
O2 Pr1 2.426(3) 2_666
O3 Ag1 2.315(3) 1_444
O3 Pr1 2.669(3) 2_656
O4 Pr1 2.473(3) 2_656
O6 Pr1 2.680(3) 2_666
O7 Pr1 2.482(3) 2_666
O9 Pr1 2.481(3) 1_455
O1W H1WB 0.8500 .
O1W H1WA 0.8501 .

loop_
_geom_torsion_atom_site_label_1
_geom_torsion_atom_site_label_2
_geom_torsion_atom_site_label_3
_geom_torsion_atom_site_label_4
_geom_torsion
_geom_torsion_site_symmetry_1
_geom_torsion_site_symmetry_4
O1 C1 C2 C3 -160.6(4) . .
O2 C1 C2 C3 19.5(6) . .
O1 C1 C2 C7 16.3(5) . .
O2 C1 C2 C7 -163.6(4) . .
C7 C2 C3 C4 -2.0(6) . .
C1 C2 C3 C4 174.9(4) . .
C2 C3 C4 C5 0.5(6) . .
C2 C3 C4 N2 -177.2(4) . .
C3 C4 C5 C6 1.3(6) . .
N2 C4 C5 C6 179.0(4) . .
C4 C5 C6 C7 -1.6(6) . .
C4 C5 C6 C8 -179.4(4) . .
C5 C6 C7 C2 0.0(6) . .
C8 C6 C7 C2 177.9(4) . .
C3 C2 C7 C6 1.7(6) . .
C1 C2 C7 C6 -175.2(4) . .
C7 C6 C8 O4 -151.7(4) . .
C5 C6 C8 O4 26.2(6) . .
C7 C6 C8 O3 28.4(6) . .
C5 C6 C8 O3 -153.7(4) . .
C7 C6 C8 Pr1 149.7(11) . 2_656
C5 C6 C8 Pr1 -32.4(15) . 2_656
O5 C9 C10 C11 -137.5(6) . .
N2 C9 C10 C11 42.8(7) . .
O5 C9 C10 C14 40.0(7) . .
N2 C9 C10 C14 -139.7(5) . .
C14 C10 C11 C12 -0.9(7) . .
C9 C10 C11 C12 176.6(5) . .
C10 C11 C12 N1 0.6(9) . .
N1 C13 C14 C10 0.7(8) . .
C11 C10 C14 C13 0.3(8) . .
C9 C10 C14 C13 -177.4(5) . .
O7 C15 C16 C17 -159.6(4) . .
O6 C15 C16 C17 19.4(6) . .
Pr1 C15 C16 C17 -135(3) 2_666 .
O7 C15 C16 C21 18.6(6) . .
O6 C15 C16 C21 -162.5(4) . .
Pr1 C15 C16 C21 43(3) 2_666 .
C21 C16 C17 C18 1.5(6) . .
C15 C16 C17 C18 179.7(4) . .
C16 C17 C18 C19 -1.1(6) . .
C16 C17 C18 N4 -178.9(4) . .
C17 C18 C19 C20 -0.2(6) . .
N4 C18 C19 C20 177.4(4) . .
C18 C19 C20 C21 1.2(6) . .
C18 C19 C20 C22 -172.6(4) . .
C19 C20 C21 C16 -0.8(6) . .
C22 C20 C21 C16 172.9(4) . .
C17 C16 C21 C20 -0.5(6) . .
C15 C16 C21 C20 -178.7(4) . .
C21 C20 C22 O8 -148.1(4) . .
C19 C20 C22 O8 25.7(6) . .
C21 C20 C22 O9 30.1(6) . .
C19 C20 C22 O9 -156.2(4) . .
O10 C23 C24 C28 -36.5(6) . .
N4 C23 C24 C28 144.2(5) . .
O10 C23 C24 C25 138.8(5) . .
N4 C23 C24 C25 -40.4(6) . .
C28 C24 C25 C26 2.5(8) . .
C23 C24 C25 C26 -173.0(5) . .
C24 C25 C26 N3 -1.2(10) . .
N3 C27 C28 C24 -0.6(9) . .
C25 C24 C28 C27 -1.6(8) . .
C23 C24 C28 C27 174.0(5) . .
C11 C12 N1 C13 0.3(8) . .
C11 C12 N1 Ag1 178.5(4) . 1_443
C14 C13 N1 C12 -1.0(8) . .
C14 C13 N1 Ag1 -179.2(4) . 1_443
O5 C9 N2 C4 -7.3(8) . .
C10 C9 N2 C4 172.3(4) . .
C5 C4 N2 C9 -125.4(5) . .
C3 C4 N2 C9 52.3(6) . .
C25 C26 N3 C27 -0.9(10) . .
C25 C26 N3 Ag1 154.9(5) . .
C28 C27 N3 C26 1.8(9) . .
C28 C27 N3 Ag1 -155.8(5) . .
N1 Ag1 N3 C26 168.8(5) 1_667 .
O3 Ag1 N3 C26 23.4(5) 1_666 .
N1 Ag1 N3 C27 -35.2(5) 1_667 .
O3 Ag1 N3 C27 179.3(4) 1_666 .
O10 C23 N4 C18 -9.4(7) . .
C24 C23 N4 C18 169.8(4) . .
C19 C18 N4 C23 46.1(6) . .
C17 C18 N4 C23 -136.2(4) . .
O2 C1 O1 Pr1 -65.5(5) . .
C2 C1 O1 Pr1 114.6(3) . .
O2 Pr1 O1 C1 49.5(4) 2_666 .
O4 Pr1 O1 C1 -158.4(4) 2_656 .
O9 Pr1 O1 C1 -110.7(3) 1_655 .
O7 Pr1 O1 C1 -38.3(4) 2_666 .
O6 Pr1 O1 C1 80.2(3) . .
O1W Pr1 O1 C1 147.9(3) . .
O3 Pr1 O1 C1 -106.0(3) 2_656 .
O6 Pr1 O1 C1 -1.7(3) 2_666 .
C8 Pr1 O1 C1 -132.4(4) 2_656 .
C15 Pr1 O1 C1 -20.8(3) 2_666 .
Pr1 Pr1 O1 C1 37.9(3) 2_666 .
O1 C1 O2 Pr1 42.3(5) . 2_666
C2 C1 O2 Pr1 -137.8(3) . 2_666
O4 C8 O3 Ag1 -121.4(4) . 1_444
C6 C8 O3 Ag1 58.5(4) . 1_444
Pr1 C8 O3 Ag1 -109.8(2) 2_656 1_444
O4 C8 O3 Pr1 -11.6(4) . 2_656
C6 C8 O3 Pr1 168.3(3) . 2_656
O3 C8 O4 Pr1 12.6(4) . 2_656
C6 C8 O4 Pr1 -167.3(3) . 2_656
O7 C15 O6 Pr1 -119.7(5) . .
C16 C15 O6 Pr1 61.4(7) . .
Pr1 C15 O6 Pr1 -121.0(5) 2_666 .
O7 C15 O6 Pr1 1.4(4) . 2_666
C16 C15 O6 Pr1 -177.6(3) . 2_666
O2 Pr1 O6 C15 -158.9(6) 2_666 .
O1 Pr1 O6 C15 44.5(6) . .
O4 Pr1 O6 C15 -19.7(6) 2_656 .
O9 Pr1 O6 C15 -122.9(5) 1_655 .
O7 Pr1 O6 C15 140.0(5) 2_666 .
O1W Pr1 O6 C15 -81.1(6) . .
O3 Pr1 O6 C15 35.1(6) 2_656 .
O6 Pr1 O6 C15 118.0(6) 2_666 .
C8 Pr1 O6 C15 -0.3(6) 2_656 .
C15 Pr1 O6 C15 128.1(5) 2_666 .
Pr1 Pr1 O6 C15 118.0(6) 2_666 .
O2 Pr1 O6 Pr1 83.15(11) 2_666 2_666
O1 Pr1 O6 Pr1 -73.44(11) . 2_666
O4 Pr1 O6 Pr1 -137.64(10) 2_656 2_666
O9 Pr1 O6 Pr1 119.11(16) 1_655 2_666
O7 Pr1 O6 Pr1 22.01(15) 2_666 2_666
O1W Pr1 O6 Pr1 160.93(11) . 2_666
O3 Pr1 O6 Pr1 -82.83(15) 2_656 2_666
O6 Pr1 O6 Pr1 0.0 2_666 2_666
C8 Pr1 O6 Pr1 -118.21(13) 2_656 2_666
C15 Pr1 O6 Pr1 10.13(12) 2_666 2_666
O6 C15 O7 Pr1 -1.5(4) . 2_666
C16 C15 O7 Pr1 177.4(3) . 2_666
O8 C22 O9 Pr1 26.0(7) . 1_455
C20 C22 O9 Pr1 -151.9(3) . 1_455
